data_7050688
loop_
_publ_author_name
'Kickelbick, Guido'
'Pintauer, Tomislav'
'Matyjaszewski, Krzysztof'

_publ_section_title
;
 Structural comparison of CuII complexes in atom transfer radical
 polymerization
;
_journal_issue 4
_journal_name_full 'New Journal of Chemistry'
_journal_page_first 462
_journal_paper_doi 10.1039/b105454f
_journal_volume 26
_journal_year 2002
_chemical_formula_sum 'C12 H23 Br2 Cu N4'
_chemical_formula_weight 446.70
_space_group_IT_number 29
_symmetry_cell_setting orthorhombic
_symmetry_space_group_name_Hall 'P 2c -2ac'
_symmetry_space_group_name_H-M 'P c a 21'
_atom_sites_solution_hydrogens geom
_atom_sites_solution_primary direct
_atom_sites_solution_secondary difmap
_audit_creation_method SHELXL-97
_cell_angle_alpha 90.00
_cell_angle_beta 90.00
_cell_angle_gamma 90.00
_cell_formula_units_Z 4
_cell_length_a 15.4552(4)
_cell_length_b 8.0865(2)
_cell_length_c 14.6116(3)
_cell_measurement_temperature 293(2)
_cell_volume 1826.14(8)
_computing_cell_refinement 'Siemens SAINT Software'
_computing_data_collection 'Siemens SMART Software'
_computing_data_reduction 'Siemens SAINT Software'
_computing_molecular_graphics 'Siemens SHELXTL Software'
_computing_publication_material 'Siemens SHELXTL Software'
_computing_structure_refinement 'SHELXL-97 (Sheldrick, 1997)'
_computing_structure_solution 'SHELXS-97 (Sheldrick, 1990)'
_diffrn_ambient_temperature 293(2)
_diffrn_measured_fraction_theta_full 0.999
_diffrn_measured_fraction_theta_max 0.999
_diffrn_measurement_device 'Siemens SMART CCD Detector'
_diffrn_measurement_method omega-scans
_diffrn_radiation_monochromator graphite
_diffrn_radiation_source 'fine-focus sealed tube'
_diffrn_radiation_type MoK\a
_diffrn_radiation_wavelength 0.71073
_diffrn_reflns_av_R_equivalents 0.0378
_diffrn_reflns_av_sigmaI/netI 0.0227
_diffrn_reflns_limit_h_max 15
_diffrn_reflns_limit_h_min 0
_diffrn_reflns_limit_k_max 8
_diffrn_reflns_limit_k_min 0
_diffrn_reflns_limit_l_max 14
_diffrn_reflns_limit_l_min 0
_diffrn_reflns_number 1008
_diffrn_reflns_theta_full 20.82
_diffrn_reflns_theta_max 20.82
_diffrn_reflns_theta_min 2.52
_diffrn_standards_interval_time 20
_exptl_absorpt_coefficient_mu 5.566
_exptl_absorpt_correction_T_max 0.6644
_exptl_absorpt_correction_T_min 0.2860
_exptl_crystal_colour green
_exptl_crystal_density_diffrn 1.625
_exptl_crystal_density_method 'not measured'
_exptl_crystal_description irregular
_exptl_crystal_F_000 888
_exptl_crystal_size_max 0.30
_exptl_crystal_size_mid 0.10
_exptl_crystal_size_min 0.08
_refine_diff_density_max 0.630
_refine_diff_density_min -0.330
_refine_diff_density_rms 0.091
_refine_ls_abs_structure_details 'Flack H D (1983), Acta Cryst. A39, 876-881'
_refine_ls_abs_structure_Flack 0.10(4)
_refine_ls_extinction_coef 0.0009(7)
_refine_ls_extinction_expression Fc^*^=kFc[1+0.001xFc^2^\l^3^/sin(2\q)]^-1/4^
_refine_ls_extinction_method SHELXL
_refine_ls_goodness_of_fit_ref 1.126
_refine_ls_hydrogen_treatment mixed
_refine_ls_matrix_type full
_refine_ls_number_parameters 186
_refine_ls_number_reflns 1008
_refine_ls_number_restraints 1
_refine_ls_restrained_S_all 1.125
_refine_ls_R_factor_all 0.0377
_refine_ls_R_factor_gt 0.0358
_refine_ls_shift/su_max 0.001
_refine_ls_shift/su_mean 0.000
_refine_ls_structure_factor_coef Fsqd
_refine_ls_weighting_details 'calc w=1/[\s^2^(Fo^2^)+(0.0704P)^2^+2.9624P] where P=(Fo^2^+2Fc^2^)/3'
_refine_ls_weighting_scheme calc
_refine_ls_wR_factor_gt 0.0988
_refine_ls_wR_factor_ref 0.1002
_reflns_number_gt 970
_reflns_number_total 1008
_reflns_threshold_expression >2sigma(I)
_cod_data_source_file b105454f.txt
_cod_data_source_block gkkm7
_cod_original_sg_symbol_H-M Pca21
_cod_database_code 7050688

loop_
_symmetry_equiv_pos_as_xyz
'x, y, z'
'-x, -y, z+1/2'
'x+1/2, -y, z'
'-x+1/2, y, z+1/2'

loop_
_atom_site_label
_atom_site_type_symbol
_atom_site_fract_x
_atom_site_fract_y
_atom_site_fract_z
_atom_site_U_iso_or_equiv
_atom_site_adp_type
_atom_site_occupancy
_atom_site_symmetry_multiplicity
_atom_site_calc_flag
_atom_site_refinement_flags
_atom_site_disorder_assembly
_atom_site_disorder_group
Cu1 Cu 0.92357(7) 0.20642(14) 0.11408(10) 0.0313(4) Uani 1 1 d . . .
Br1 Br 1.01078(9) -0.02301(17) 0.02985(11) 0.0620(5) Uani 1 1 d . . .
N1 N 1.0289(12) 0.374(2) 0.1456(15) 0.068(5) Uani 0.70 1 d P . .
N1A N 1.002(2) 0.427(4) 0.082(3) 0.037(8) Uani 0.30 1 d P . .
Br2 Br 0.78120(12) 0.5939(2) 0.29405(15) 0.0968(8) Uani 1 1 d . . .
C2 C 1.0099(13) 0.538(2) 0.1740(15) 0.085(6) Uani 1 1 d . . .
C3 C 1.0947(11) 0.379(3) 0.0669(15) 0.099(7) Uani 1 1 d . . .
C4 C 1.0660(16) 0.265(4) 0.228(2) 0.128(15) Uani 0.70 1 d P . .
H4A H 1.0842 0.1576 0.2067 0.153 Uiso 0.70 1 calc PR . .
H4B H 1.1153 0.3202 0.2562 0.153 Uiso 0.70 1 calc PR . .
C5 C 0.992(2) 0.248(4) 0.298(2) 0.26(3) Uani 1 1 d . . .
H5A H 1.0123 0.2048 0.3565 0.316 Uiso 1 1 calc R . .
H5B H 0.9608 0.3499 0.3072 0.316 Uiso 1 1 calc R . .
N6 N 0.9453(11) 0.1312(16) 0.2484(8) 0.081(4) Uani 1 1 d . . .
C7 C 0.9452(19) -0.045(2) 0.2622(16) 0.135(10) Uani 1 1 d . . .
H7A H 0.9560 -0.0689 0.3255 0.203 Uiso 1 1 calc R . .
H7B H 0.9897 -0.0945 0.2253 0.203 Uiso 1 1 calc R . .
H7C H 0.8900 -0.0894 0.2449 0.203 Uiso 1 1 calc R . .
C8 C 0.850(2) 0.157(4) 0.289(2) 0.172(14) Uani 1 1 d . . .
H8A H 0.8470 0.1166 0.3518 0.207 Uiso 1 1 calc R . .
H8B H 0.8351 0.2741 0.2899 0.207 Uiso 1 1 calc R . .
C9 C 0.787(2) 0.065(3) 0.231(2) 0.157(14) Uani 1 1 d . . .
H9A H 0.7923 -0.0521 0.2435 0.189 Uiso 1 1 calc R . .
H9B H 0.7288 0.0994 0.2462 0.189 Uiso 1 1 calc R . .
N10 N 0.8036(9) 0.0960(14) 0.1357(12) 0.081(5) Uani 1 1 d . . .
C11 C 0.7887(10) -0.065(2) 0.0912(19) 0.109(8) Uani 1 1 d . . .
H11A H 0.7950 -0.0528 0.0261 0.164 Uiso 1 1 calc R . .
H11B H 0.7312 -0.1024 0.1049 0.164 Uiso 1 1 calc R . .
H11C H 0.8300 -0.1436 0.1134 0.164 Uiso 1 1 calc R . .
C12 C 0.7430(10) 0.226(2) 0.101(3) 0.118(9) Uani 1 1 d . . .
H12A H 0.6843 0.1841 0.1002 0.141 Uiso 1 1 calc R . .
H12B H 0.7447 0.3221 0.1410 0.141 Uiso 1 1 calc R . .
C13 C 0.7688(15) 0.273(3) 0.0098(19) 0.119(9) Uani 1 1 d . . .
H13A H 0.7313 0.3606 -0.0119 0.143 Uiso 1 1 calc R . .
H13B H 0.7617 0.1788 -0.0307 0.143 Uiso 1 1 calc R . .
N14 N 0.8625(9) 0.3315(17) 0.0057(7) 0.074(4) Uani 1 1 d . . .
C15 C 0.9023(19) 0.301(4) -0.0820(14) 0.194(19) Uani 1 1 d . . .
H15A H 0.9009 0.1852 -0.0951 0.291 Uiso 1 1 calc R . .
H15B H 0.9613 0.3388 -0.0806 0.291 Uiso 1 1 calc R . .
H15C H 0.8712 0.3604 -0.1286 0.291 Uiso 1 1 calc R . .
C16 C 0.8653(17) 0.511(2) 0.0230(17) 0.113(7) Uani 1 1 d . . .
H16A H 0.8358 0.5760 -0.0231 0.136 Uiso 1 1 calc R . .
H16B H 0.8465 0.5415 0.0840 0.136 Uiso 1 1 calc R . .
C17 C 0.958(2) 0.507(5) 0.012(3) 0.042(10) Uiso 0.30 1 d P . .
H17A H 0.9718 0.4524 -0.0449 0.050 Uiso 0.30 1 calc PR . .
H17B H 0.9790 0.6198 0.0083 0.050 Uiso 0.30 1 calc PR . .

loop_
_atom_site_aniso_label
_atom_site_aniso_U_11
_atom_site_aniso_U_22
_atom_site_aniso_U_33
_atom_site_aniso_U_23
_atom_site_aniso_U_13
_atom_site_aniso_U_12
Cu1 0.0336(7) 0.0249(7) 0.0353(7) 0.0023(7) 0.0008(6) 0.0014(6)
Br1 0.0736(9) 0.0547(8) 0.0577(8) -0.0079(8) 0.0080(8) 0.0174(7)
N1 0.077(13) 0.040(10) 0.087(16) 0.002(11) -0.004(11) -0.018(10)
N1A 0.06(2) 0.020(17) 0.030(18) 0.012(16) -0.017(17) 0.010(16)
Br2 0.1104(15) 0.0503(9) 0.1297(17) 0.0181(10) 0.0524(14) 0.0038(9)
C2 0.106(13) 0.040(9) 0.110(16) -0.029(9) 0.000(11) -0.011(9)
C3 0.058(9) 0.096(14) 0.142(17) -0.001(12) 0.032(10) -0.034(10)
C4 0.079(18) 0.17(3) 0.13(3) 0.10(2) -0.072(18) -0.07(2)
C5 0.35(5) 0.29(4) 0.14(2) 0.17(3) -0.19(3) -0.24(4)
N6 0.147(13) 0.058(8) 0.037(7) 0.003(6) 0.002(8) 0.039(9)
C7 0.22(3) 0.073(14) 0.111(18) 0.049(13) -0.054(18) -0.060(15)
C8 0.24(4) 0.15(3) 0.12(2) 0.05(2) 0.09(3) 0.05(3)
C9 0.23(3) 0.083(16) 0.16(3) -0.007(16) 0.12(3) -0.044(19)
N10 0.066(8) 0.044(7) 0.133(15) -0.017(8) 0.036(8) -0.010(6)
C11 0.059(9) 0.066(11) 0.20(3) -0.022(14) 0.000(13) -0.023(8)
C12 0.033(8) 0.086(13) 0.23(3) -0.020(19) 0.012(15) 0.006(9)
C13 0.079(15) 0.14(2) 0.14(2) -0.034(17) -0.068(15) 0.047(14)
N14 0.097(10) 0.088(9) 0.038(8) -0.001(6) -0.018(6) 0.058(8)
C15 0.25(3) 0.28(4) 0.050(13) 0.049(17) 0.031(17) 0.22(3)
C16 0.18(2) 0.065(11) 0.096(13) 0.017(11) -0.057(16) 0.035(12)

loop_
_atom_type_symbol
_atom_type_description
_atom_type_scat_dispersion_real
_atom_type_scat_dispersion_imag
_atom_type_scat_source
C C 0.0033 0.0016 'International Tables Vol C Tables 4.2.6.8 and 6.1.1.4'
H H 0.0000 0.0000 'International Tables Vol C Tables 4.2.6.8 and 6.1.1.4'
N N 0.0061 0.0033 'International Tables Vol C Tables 4.2.6.8 and 6.1.1.4'
Cu Cu 0.3201 1.2651 'International Tables Vol C Tables 4.2.6.8 and 6.1.1.4'
Br Br -0.2901 2.4595 'International Tables Vol C Tables 4.2.6.8 and 6.1.1.4'

loop_
_geom_angle_atom_site_label_1
_geom_angle_atom_site_label_2
_geom_angle_atom_site_label_3
_geom_angle
_geom_angle_site_symmetry_1
_geom_angle_site_symmetry_3
_geom_angle_publ_flag
N6 Cu1 N10 82.9(7) . . ?
N6 Cu1 N14 157.3(5) . . ?
N10 Cu1 N14 85.4(6) . . ?
N6 Cu1 N1 82.0(8) . . ?
N10 Cu1 N1 154.8(7) . . ?
N14 Cu1 N1 101.4(7) . . ?
N6 Cu1 N1A 110.2(11) . . ?
N10 Cu1 N1A 150.2(9) . . ?
N14 Cu1 N1A 72.5(11) . . ?
N1 Cu1 N1A 29.2(9) . . ?
N6 Cu1 Br1 98.9(3) . . ?
N10 Cu1 Br1 103.1(3) . . ?
N14 Cu1 Br1 102.7(3) . . ?
N1 Cu1 Br1 99.0(5) . . ?
N1A Cu1 Br1 101.1(9) . . ?
N1A N1 C2 78(2) . . ?
N1A N1 C3 67(2) . . ?
C2 N1 C3 109.3(17) . . ?
N1A N1 C4 170(3) . . ?
C2 N1 C4 111(2) . . ?
C3 N1 C4 110.1(19) . . ?
N1A N1 Cu1 78(2) . . ?
C2 N1 Cu1 119.3(14) . . ?
C3 N1 Cu1 110.8(13) . . ?
C4 N1 Cu1 95.0(12) . . ?
N1 N1A C17 170(4) . . ?
N1 N1A C3 70(2) . . ?
C17 N1A C3 119(3) . . ?
N1 N1A C2 60(2) . . ?
C17 N1A C2 113(3) . . ?
C3 N1A C2 101(2) . . ?
N1 N1A Cu1 73(2) . . ?
C17 N1A Cu1 105(2) . . ?
C3 N1A Cu1 110.1(18) . . ?
C2 N1A Cu1 108(2) . . ?
N1 C2 N1A 42.0(13) . . ?
N1A C3 N1 42.6(15) . . ?
C5 C4 N1 107(2) . . ?
C5 C4 H4A 110.4 . . ?
N1 C4 H4A 110.4 . . ?
C5 C4 H4B 110.4 . . ?
N1 C4 H4B 110.4 . . ?
H4A C4 H4B 108.6 . . ?
N6 C5 C4 96(3) . . ?
N6 C5 H5A 112.5 . . ?
C4 C5 H5A 112.5 . . ?
N6 C5 H5B 112.5 . . ?
C4 C5 H5B 112.5 . . ?
H5A C5 H5B 110.1 . . ?
C5 N6 C7 126.5(18) . . ?
C5 N6 C8 101(3) . . ?
C7 N6 C8 94(2) . . ?
C5 N6 Cu1 112.3(12) . . ?
C7 N6 Cu1 114.9(12) . . ?
C8 N6 Cu1 99.5(13) . . ?
N6 C7 H7A 109.5 . . ?
N6 C7 H7B 109.5 . . ?
H7A C7 H7B 109.5 . . ?
N6 C7 H7C 109.5 . . ?
H7A C7 H7C 109.5 . . ?
H7B C7 H7C 109.5 . . ?
C9 C8 N6 108(2) . . ?
C9 C8 H8A 110.0 . . ?
N6 C8 H8A 110.0 . . ?
C9 C8 H8B 110.0 . . ?
N6 C8 H8B 110.0 . . ?
H8A C8 H8B 108.4 . . ?
N10 C9 C8 111(2) . . ?
N10 C9 H9A 109.5 . . ?
C8 C9 H9A 109.5 . . ?
N10 C9 H9B 109.5 . . ?
C8 C9 H9B 109.5 . . ?
H9A C9 H9B 108.1 . . ?
C9 N10 C11 104.5(17) . . ?
C9 N10 C12 110(2) . . ?
C11 N10 C12 112.0(17) . . ?
C9 N10 Cu1 112.1(17) . . ?
C11 N10 Cu1 116.8(10) . . ?
C12 N10 Cu1 101.8(10) . . ?
N10 C11 H11A 109.5 . . ?
N10 C11 H11B 109.5 . . ?
H11A C11 H11B 109.5 . . ?
N10 C11 H11C 109.5 . . ?
H11A C11 H11C 109.5 . . ?
H11B C11 H11C 109.5 . . ?
C13 C12 N10 108.8(17) . . ?
C13 C12 H12A 109.9 . . ?
N10 C12 H12A 109.9 . . ?
C13 C12 H12B 109.9 . . ?
N10 C12 H12B 109.9 . . ?
H12A C12 H12B 108.3 . . ?
C12 C13 N14 112.4(15) . . ?
C12 C13 H13A 109.1 . . ?
N14 C13 H13A 109.1 . . ?
C12 C13 H13B 109.1 . . ?
N14 C13 H13B 109.1 . . ?
H13A C13 H13B 107.9 . . ?
C15 N14 C16 107.8(19) . . ?
C15 N14 C13 113(2) . . ?
C16 N14 C13 109.1(15) . . ?
C15 N14 Cu1 113.4(9) . . ?
C16 N14 Cu1 109.3(10) . . ?
C13 N14 Cu1 104.3(12) . . ?
N14 C15 H15A 109.5 . . ?
N14 C15 H15B 109.5 . . ?
H15A C15 H15B 109.5 . . ?
N14 C15 H15C 109.5 . . ?
H15A C15 H15C 109.5 . . ?
H15B C15 H15C 109.5 . . ?
C17 C16 N14 89(2) . . ?
C17 C16 H16A 113.7 . . ?
N14 C16 H16A 113.7 . . ?
C17 C16 H16B 113.7 . . ?
N14 C16 H16B 113.7 . . ?
H16A C16 H16B 111.0 . . ?
N1A C17 C16 115(3) . . ?
N1A C17 H17A 108.6 . . ?
C16 C17 H17A 108.6 . . ?
N1A C17 H17B 108.6 . . ?
C16 C17 H17B 108.6 . . ?
H17A C17 H17B 107.6 . . ?

loop_
_geom_bond_atom_site_label_1
_geom_bond_atom_site_label_2
_geom_bond_distance
_geom_bond_site_symmetry_2
_geom_bond_publ_flag
Cu1 N6 2.082(12) . ?
Cu1 N10 2.082(12) . ?
Cu1 N14 2.103(10) . ?
Cu1 N1 2.167(17) . ?
Cu1 N1A 2.21(3) . ?
Cu1 Br1 2.6027(18) . ?
N1 N1A 1.10(3) . ?
N1 C2 1.42(2) . ?
N1 C3 1.53(3) . ?
N1 C4 1.60(3) . ?
N1A C17 1.39(6) . ?
N1A C3 1.50(4) . ?
N1A C2 1.61(4) . ?
C4 C5 1.53(5) . ?
C4 H4A 0.9700 . ?
C4 H4B 0.9700 . ?
C5 N6 1.39(3) . ?
C5 H5A 0.9700 . ?
C5 H5B 0.9700 . ?
N6 C7 1.44(2) . ?
N6 C8 1.61(3) . ?
C7 H7A 0.9600 . ?
C7 H7B 0.9600 . ?
C7 H7C 0.9600 . ?
C8 C9 1.48(4) . ?
C8 H8A 0.9700 . ?
C8 H8B 0.9700 . ?
C9 N10 1.44(3) . ?
C9 H9A 0.9700 . ?
C9 H9B 0.9700 . ?
N10 C11 1.47(2) . ?
N10 C12 1.50(3) . ?
C11 H11A 0.9600 . ?
C11 H11B 0.9600 . ?
C11 H11C 0.9600 . ?
C12 C13 1.44(4) . ?
C12 H12A 0.9700 . ?
C12 H12B 0.9700 . ?
C13 N14 1.52(3) . ?
C13 H13A 0.9700 . ?
C13 H13B 0.9700 . ?
N14 C15 1.44(2) . ?
N14 C16 1.47(2) . ?
C15 H15A 0.9600 . ?
C15 H15B 0.9600 . ?
C15 H15C 0.9600 . ?
C16 C17 1.44(5) . ?
C16 H16A 0.9700 . ?
C16 H16B 0.9700 . ?
C17 H17A 0.9700 . ?
C17 H17B 0.9700 . ?

loop_
_geom_torsion_atom_site_label_1
_geom_torsion_atom_site_label_2
_geom_torsion_atom_site_label_3
_geom_torsion_atom_site_label_4
_geom_torsion
_geom_torsion_site_symmetry_1
_geom_torsion_site_symmetry_2
_geom_torsion_site_symmetry_3
_geom_torsion_site_symmetry_4
_geom_torsion_publ_flag
N6 Cu1 N1 N1A -165.5(19) . . . . ?
N10 Cu1 N1 N1A -112(2) . . . . ?
N14 Cu1 N1 N1A -8(2) . . . . ?
Br1 Cu1 N1 N1A 96.7(19) . . . . ?
N6 Cu1 N1 C2 -96.6(18) . . . . ?
N10 Cu1 N1 C2 -43(3) . . . . ?
N14 Cu1 N1 C2 60.7(18) . . . . ?
N1A Cu1 N1 C2 69(3) . . . . ?
Br1 Cu1 N1 C2 165.6(17) . . . . ?
N6 Cu1 N1 C3 135.2(16) . . . . ?
N10 Cu1 N1 C3 -171.3(14) . . . . ?
N14 Cu1 N1 C3 -67.6(15) . . . . ?
N1A Cu1 N1 C3 -59(2) . . . . ?
Br1 Cu1 N1 C3 37.4(15) . . . . ?
N6 Cu1 N1 C4 21.4(17) . . . . ?
N10 Cu1 N1 C4 75(2) . . . . ?
N14 Cu1 N1 C4 178.6(16) . . . . ?
N1A Cu1 N1 C4 -173(3) . . . . ?
Br1 Cu1 N1 C4 -76.4(17) . . . . ?
C2 N1 N1A C17 -42(21) . . . . ?
C3 N1 N1A C17 -159(22) . . . . ?
C4 N1 N1A C17 125(19) . . . . ?
Cu1 N1 N1A C17 82(21) . . . . ?
C2 N1 N1A C3 117.0(15) . . . . ?
C4 N1 N1A C3 -76(15) . . . . ?
Cu1 N1 N1A C3 -119.2(13) . . . . ?
C3 N1 N1A C2 -117.0(15) . . . . ?
C4 N1 N1A C2 167(15) . . . . ?
Cu1 N1 N1A C2 123.8(13) . . . . ?
C2 N1 N1A Cu1 -123.8(13) . . . . ?
C3 N1 N1A Cu1 119.2(13) . . . . ?
C4 N1 N1A Cu1 43(15) . . . . ?
N6 Cu1 N1A N1 15(2) . . . . ?
N10 Cu1 N1A N1 127.4(19) . . . . ?
N14 Cu1 N1A N1 172(2) . . . . ?
Br1 Cu1 N1A N1 -88.5(18) . . . . ?
N6 Cu1 N1A C17 -155(2) . . . . ?
N10 Cu1 N1A C17 -43(4) . . . . ?
N14 Cu1 N1A C17 1(2) . . . . ?
N1 Cu1 N1A C17 -170(4) . . . . ?
Br1 Cu1 N1A C17 101(2) . . . . ?
N6 Cu1 N1A C3 76(2) . . . . ?
N10 Cu1 N1A C3 -171.5(14) . . . . ?
N14 Cu1 N1A C3 -127(2) . . . . ?
N1 Cu1 N1A C3 61(2) . . . . ?
Br1 Cu1 N1A C3 -27(2) . . . . ?
N6 Cu1 N1A C2 -33.6(19) . . . . ?
N10 Cu1 N1A C2 78(3) . . . . ?
N14 Cu1 N1A C2 122.6(18) . . . . ?
N1 Cu1 N1A C2 -49.0(19) . . . . ?
Br1 Cu1 N1A C2 -137.5(15) . . . . ?
C3 N1 C2 N1A 60(2) . . . . ?
C4 N1 C2 N1A -178(3) . . . . ?
Cu1 N1 C2 N1A -68(2) . . . . ?
C17 N1A C2 N1 173(4) . . . . ?
C3 N1A C2 N1 -59(2) . . . . ?
Cu1 N1A C2 N1 56.9(18) . . . . ?
C17 N1A C3 N1 176(4) . . . . ?
C2 N1A C3 N1 51.6(19) . . . . ?
Cu1 N1A C3 N1 -63(2) . . . . ?
C2 N1 C3 N1A -68(2) . . . . ?
C4 N1 C3 N1A 170(3) . . . . ?
Cu1 N1 C3 N1A 66(2) . . . . ?
N1A N1 C4 C5 -100(15) . . . . ?
C2 N1 C4 C5 66(3) . . . . ?
C3 N1 C4 C5 -173(2) . . . . ?
Cu1 N1 C4 C5 -58(2) . . . . ?
N1 C4 C5 N6 75(3) . . . . ?
C4 C5 N6 C7 99(2) . . . . ?
C4 C5 N6 C8 -157(2) . . . . ?
C4 C5 N6 Cu1 -51(3) . . . . ?
N10 Cu1 N6 C5 -142(2) . . . . ?
N14 Cu1 N6 C5 -82(3) . . . . ?
N1 Cu1 N6 C5 18(2) . . . . ?
N1A Cu1 N6 C5 10(3) . . . . ?
Br1 Cu1 N6 C5 116(2) . . . . ?
N10 Cu1 N6 C7 64.0(17) . . . . ?
N14 Cu1 N6 C7 123.5(18) . . . . ?
N1 Cu1 N6 C7 -136.1(18) . . . . ?
N1A Cu1 N6 C7 -143.6(18) . . . . ?
Br1 Cu1 N6 C7 -38.2(17) . . . . ?
N10 Cu1 N6 C8 -35.4(16) . . . . ?
N14 Cu1 N6 C8 24(3) . . . . ?
N1 Cu1 N6 C8 124.4(17) . . . . ?
N1A Cu1 N6 C8 117.0(18) . . . . ?
Br1 Cu1 N6 C8 -137.6(16) . . . . ?
C5 N6 C8 C9 169(2) . . . . ?
C7 N6 C8 C9 -62(2) . . . . ?
Cu1 N6 C8 C9 54(2) . . . . ?
N6 C8 C9 N10 -46(3) . . . . ?
C8 C9 N10 C11 142(2) . . . . ?
C8 C9 N10 C12 -98(3) . . . . ?
C8 C9 N10 Cu1 14(3) . . . . ?
N6 Cu1 N10 C9 14.7(15) . . . . ?
N14 Cu1 N10 C9 -145.8(15) . . . . ?
N1 Cu1 N10 C9 -39(2) . . . . ?
N1A Cu1 N10 C9 -104(3) . . . . ?
Br1 Cu1 N10 C9 112.2(14) . . . . ?
N6 Cu1 N10 C11 -105.7(15) . . . . ?
N14 Cu1 N10 C11 93.7(16) . . . . ?
N1 Cu1 N10 C11 -159.1(19) . . . . ?
N1A Cu1 N10 C11 135(2) . . . . ?
Br1 Cu1 N10 C11 -8.3(16) . . . . ?
N6 Cu1 N10 C12 132.0(16) . . . . ?
N14 Cu1 N10 C12 -28.5(16) . . . . ?
N1 Cu1 N10 C12 79(2) . . . . ?
N1A Cu1 N10 C12 13(3) . . . . ?
Br1 Cu1 N10 C12 -130.5(15) . . . . ?
C9 N10 C12 C13 171(2) . . . . ?
C11 N10 C12 C13 -73(2) . . . . ?
Cu1 N10 C12 C13 52(2) . . . . ?
N10 C12 C13 N14 -56(2) . . . . ?
C12 C13 N14 C15 151.4(18) . . . . ?
C12 C13 N14 C16 -89(2) . . . . ?
C12 C13 N14 Cu1 28(2) . . . . ?
N6 Cu1 N14 C15 180(2) . . . . ?
N10 Cu1 N14 C15 -121(2) . . . . ?
N1 Cu1 N14 C15 83(2) . . . . ?
N1A Cu1 N14 C15 79(2) . . . . ?
Br1 Cu1 N14 C15 -19(2) . . . . ?
N6 Cu1 N14 C16 59(2) . . . . ?
N10 Cu1 N14 C16 118.5(14) . . . . ?
N1 Cu1 N14 C16 -37.0(15) . . . . ?
N1A Cu1 N14 C16 -41.2(16) . . . . ?
Br1 Cu1 N14 C16 -139.1(13) . . . . ?
N6 Cu1 N14 C13 -57(2) . . . . ?
N10 Cu1 N14 C13 1.9(11) . . . . ?
N1 Cu1 N14 C13 -153.6(12) . . . . ?
N1A Cu1 N14 C13 -157.8(15) . . . . ?
Br1 Cu1 N14 C13 104.4(11) . . . . ?
C15 N14 C16 C17 -57(2) . . . . ?
C13 N14 C16 C17 -180(2) . . . . ?
Cu1 N14 C16 C17 67(2) . . . . ?
N1 N1A C17 C16 -38(23) . . . . ?
C3 N1A C17 C16 165(3) . . . . ?
C2 N1A C17 C16 -77(4) . . . . ?
Cu1 N1A C17 C16 41(4) . . . . ?
N14 C16 C17 N1A -70(3) . . . . ?
